data_7100036
loop_
_publ_author_name
'A.J. Gaunt'
'B.L. Scott'
'M.P. Neu'

_publ_section_title
;
Homoleptic uranium(III) imidodiphoshinochalcogenides
including the first structurally characterised molecular
trivalent actinide-Se bond
;
_journal_name_full 'Chemical Communications'
_journal_paper_doi 10.1039/b503106k
_journal_year 2005
_chemical_formula_sum 'C78 H60 D6 N3 P6 Se6 U'
_chemical_formula_weight 1948.99
_chemical_name_common
;
tris(iminobis(diphenylphosphinoselenido)-N, Se, Se')-
uranium(iii) benzene solvate
;
_space_group_IT_number 167
_symmetry_cell_setting trigonal
_symmetry_space_group_name_Hall '-R 3 2"c'
_symmetry_space_group_name_H-M 'R -3 c :H'
_cell_angle_alpha 90.00
_cell_angle_beta 90.00
_cell_angle_gamma 120.00
_cell_formula_units_Z 6
_cell_length_a 15.1699(10)
_cell_length_b 15.1699(10)
_cell_length_c 56.846(7)
_cell_measurement_temperature 203(2)
_cell_volume 11329.1(18)
_diffrn_ambient_temperature 203(2)
_exptl_crystal_density_diffrn 1.709
_cod_original_sg_symbol_H-M 'R -3 c'
_cod_database_code 7100036

loop_
_symmetry_equiv_pos_as_xyz
'x, y, z'
'-y, x-y, z'
'-x+y, -x, z'
'y, x, -z+1/2'
'x-y, -y, -z+1/2'
'-x, -x+y, -z+1/2'
'x+2/3, y+1/3, z+1/3'
'-y+2/3, x-y+1/3, z+1/3'
'-x+y+2/3, -x+1/3, z+1/3'
'y+2/3, x+1/3, -z+5/6'
'x-y+2/3, -y+1/3, -z+5/6'
'-x+2/3, -x+y+1/3, -z+5/6'
'x+1/3, y+2/3, z+2/3'
'-y+1/3, x-y+2/3, z+2/3'
'-x+y+1/3, -x+2/3, z+2/3'
'y+1/3, x+2/3, -z+7/6'
'x-y+1/3, -y+2/3, -z+7/6'
'-x+1/3, -x+y+2/3, -z+7/6'
'-x, -y, -z'
'y, -x+y, -z'
'x-y, x, -z'
'-y, -x, z-1/2'
'-x+y, y, z-1/2'
'x, x-y, z-1/2'
'-x+2/3, -y+1/3, -z+1/3'
'y+2/3, -x+y+1/3, -z+1/3'
'x-y+2/3, x+1/3, -z+1/3'
'-y+2/3, -x+1/3, z-1/6'
'-x+y+2/3, y+1/3, z-1/6'
'x+2/3, x-y+1/3, z-1/6'
'-x+1/3, -y+2/3, -z+2/3'
'y+1/3, -x+y+2/3, -z+2/3'
'x-y+1/3, x+2/3, -z+2/3'
'-y+1/3, -x+2/3, z+1/6'
'-x+y+1/3, y+2/3, z+1/6'
'x+1/3, x-y+2/3, z+1/6'

loop_
_atom_site_label
_atom_site_type_symbol
_atom_site_fract_x
_atom_site_fract_y
_atom_site_fract_z
_atom_site_U_iso_or_equiv
_atom_site_adp_type
_atom_site_occupancy
_atom_site_symmetry_multiplicity
_atom_site_calc_flag
_atom_site_refinement_flags
_atom_site_disorder_assembly
_atom_site_disorder_group
U1 U 0.0000 0.0000 0.2500 0.01977(8) Uani 1 6 d S . .
Se1 Se 0.03286(2) -0.12347(2) 0.211306(5) 0.03126(10) Uani 1 1 d . . .
P1 P 0.17110(5) -0.07889(5) 0.230015(13) 0.02326(16) Uani 1 1 d . . .
C1 C 0.1732(2) -0.1889(2) 0.24194(6) 0.0287(6) Uani 1 1 d . . .
C2 C 0.1817(3) -0.2549(2) 0.22622(7) 0.0403(8) Uani 1 1 d . . .
H2 H 0.1846 -0.2427 0.2101 0.048 Uiso 1 1 calc R . .
C3 C 0.1859(3) -0.3374(3) 0.23444(7) 0.0472(9) Uani 1 1 d . . .
H3 H 0.1930 -0.3803 0.2239 0.057 Uiso 1 1 calc R . .
C4 C 0.1796(3) -0.3576(3) 0.25811(8) 0.0508(10) Uani 1 1 d . . .
H4 H 0.1824 -0.4140 0.2635 0.061 Uiso 1 1 calc R . .
C5 C 0.1693(3) -0.2943(3) 0.27374(7) 0.0468(9) Uani 1 1 d . . .
H5 H 0.1650 -0.3081 0.2898 0.056 Uiso 1 1 calc R . .
C6 C 0.1654(3) -0.2103(2) 0.26579(6) 0.0356(7) Uani 1 1 d . . .
H6 H 0.1575 -0.1682 0.2764 0.043 Uiso 1 1 calc R . .
C7 C 0.2797(2) -0.0256(2) 0.21001(5) 0.0270(6) Uani 1 1 d . . .
C8 C 0.2749(3) 0.0150(2) 0.18845(6) 0.0363(7) Uani 1 1 d . . .
H8 H 0.2162 0.0156 0.1841 0.044 Uiso 1 1 calc R . .
C9 C 0.3584(3) 0.0545(3) 0.17357(7) 0.0480(9) Uani 1 1 d . . .
H9 H 0.3561 0.0829 0.1592 0.058 Uiso 1 1 calc R . .
C10 C 0.4443(3) 0.0521(3) 0.17986(7) 0.0533(10) Uani 1 1 d . . .
H10 H 0.4993 0.0773 0.1696 0.064 Uiso 1 1 calc R . .
C11 C 0.4499(2) 0.0129(3) 0.20109(7) 0.0423(8) Uani 1 1 d . . .
H11 H 0.5088 0.0121 0.2053 0.051 Uiso 1 1 calc R . .
C12 C 0.3679(2) -0.0256(2) 0.21632(6) 0.0333(7) Uani 1 1 d . . .
H12 H 0.3719 -0.0516 0.2308 0.040 Uiso 1 1 calc R . .
N1 N 0.1781(2) 0.0000 0.2500 0.0228(7) Uani 1 2 d S . .
C13 C 0.2358(4) -0.3485(4) 0.16669(9) 0.0677(12) Uiso 1 1 d . . .
H13 H 0.1700 -0.3587 0.1668 0.081 Uiso 1 1 calc R . .

loop_
_atom_site_aniso_label
_atom_site_aniso_U_11
_atom_site_aniso_U_22
_atom_site_aniso_U_33
_atom_site_aniso_U_23
_atom_site_aniso_U_13
_atom_site_aniso_U_12
U1 0.02111(9) 0.02111(9) 0.01711(13) 0.000 0.000 0.01055(5)
Se1 0.02680(15) 0.03772(17) 0.02840(18) -0.01233(13) -0.00415(12) 0.01548(13)
P1 0.0238(3) 0.0223(3) 0.0239(4) -0.0009(3) 0.0026(3) 0.0117(3)
C1 0.0267(14) 0.0236(13) 0.0359(17) 0.0032(12) 0.0053(12) 0.0127(12)
C2 0.0469(19) 0.0311(16) 0.043(2) -0.0025(15) 0.0087(16) 0.0194(15)
C3 0.051(2) 0.0310(17) 0.064(3) -0.0026(17) 0.0117(19) 0.0236(16)
C4 0.053(2) 0.0322(17) 0.073(3) 0.0120(18) 0.010(2) 0.0253(17)
C5 0.058(2) 0.0370(18) 0.046(2) 0.0126(16) 0.0072(18) 0.0241(17)
C6 0.0407(17) 0.0279(15) 0.0376(18) 0.0039(13) 0.0072(14) 0.0166(13)
C7 0.0303(14) 0.0236(13) 0.0258(15) 0.0004(11) 0.0067(12) 0.0125(11)
C8 0.0376(17) 0.0392(17) 0.0331(18) 0.0050(14) 0.0052(14) 0.0201(14)
C9 0.053(2) 0.053(2) 0.0340(19) 0.0163(17) 0.0134(17) 0.0239(18)
C10 0.0384(19) 0.063(2) 0.049(2) 0.011(2) 0.0224(18) 0.0181(18)
C11 0.0278(15) 0.049(2) 0.047(2) 0.0012(17) 0.0068(15) 0.0175(14)
C12 0.0300(15) 0.0350(16) 0.0334(18) 0.0021(14) 0.0033(13) 0.0152(13)
N1 0.0236(11) 0.0239(15) 0.0211(17) 0.0000(13) 0.0000(7) 0.0120(8)

loop_
_geom_bond_atom_site_label_1
_geom_bond_atom_site_label_2
_geom_bond_distance
_geom_bond_site_symmetry_2
_geom_bond_publ_flag
U1 N1 2.701(3) 3 ?
U1 N1 2.701(3) . ?
U1 N1 2.701(3) 2 ?
U1 Se1 3.0869(4) 3 ?
U1 Se1 3.0869(4) 5 ?
U1 Se1 3.0869(4) . ?
U1 Se1 3.0869(4) 2 ?
U1 Se1 3.0869(4) 6 ?
U1 Se1 3.0869(4) 4 ?
Se1 P1 2.1372(8) . ?
P1 N1 1.6149(12) . ?
P1 C1 1.817(3) . ?
P1 C7 1.825(3) . ?
C1 C6 1.385(5) . ?
C1 C2 1.395(4) . ?
C2 C3 1.367(5) . ?
C3 C4 1.373(6) . ?
C4 C5 1.374(5) . ?
C5 C6 1.381(5) . ?
C7 C12 1.385(4) . ?
C7 C8 1.390(4) . ?
C8 C9 1.385(5) . ?
C9 C10 1.370(5) . ?
C10 C11 1.367(5) . ?
C11 C12 1.383(4) . ?
N1 P1 1.6149(12) 5 ?
C13 C13 1.380(5) 27_445 ?
C13 C13 1.380(5) 26 ?
